data_7205382
loop_
_publ_author_name
'Karmakar, Anirban'
'Goldberg, Israel'

_publ_section_title
;
 Coordination polymers of flexible tetracarboxylic acids with metal
 ions. I. Synthesis of CH2- and (CH2)2-spaced bis(oxy)isophthalic acid
 ligands, and structural characterization of their polymeric adducts
 with lanthanoid ions
;
_journal_issue 1
_journal_name_full CrystEngComm
_journal_page_first 339
_journal_paper_doi 10.1039/c0ce00474j
_journal_volume 13
_journal_year 2011
_chemical_formula_moiety 'C18 H17 La O13, H2 O'
_chemical_formula_sum 'C18 H19 La O14'
_chemical_formula_weight 598.24
_chemical_name_systematic
;
?
;
_space_group_IT_number 2
_symmetry_cell_setting triclinic
_symmetry_space_group_name_Hall '-P 1'
_symmetry_space_group_name_H-M 'P -1'
_atom_sites_solution_hydrogens geom
_atom_sites_solution_primary direct
_atom_sites_solution_secondary difmap
_audit_creation_method SHELXL-97
_cell_angle_alpha 68.4154(10)
_cell_angle_beta 89.3378(11)
_cell_angle_gamma 72.780(2)
_cell_formula_units_Z 2
_cell_length_a 8.5147(2)
_cell_length_b 10.2584(2)
_cell_length_c 12.4540(5)
_cell_measurement_reflns_used 4226
_cell_measurement_temperature 110(2)
_cell_measurement_theta_max 27.99
_cell_measurement_theta_min 2.27
_cell_volume 960.38(5)
_computing_cell_refinement Denzo
_computing_data_collection 'Collect, Nonius B.V.'
_computing_data_reduction 'Denzo and Scalepack'
_computing_structure_refinement 'SHELXL-97 (Sheldrick, 1997)'
_computing_structure_solution SIR-97
_diffrn_ambient_temperature 110(2)
_diffrn_detector_area_resol_mean 12.8
_diffrn_measured_fraction_theta_full 0.987
_diffrn_measured_fraction_theta_max 0.987
_diffrn_measurement_device_type 'Nonius KappaCCD'
_diffrn_measurement_method '1 deg. \f anf \w scans'
_diffrn_radiation_monochromator graphite
_diffrn_radiation_source 'fine-focus sealed tube'
_diffrn_radiation_type MoK\a
_diffrn_radiation_wavelength 0.71073
_diffrn_reflns_av_R_equivalents 0.0600
_diffrn_reflns_av_sigmaI/netI 0.0528
_diffrn_reflns_limit_h_max 11
_diffrn_reflns_limit_h_min 0
_diffrn_reflns_limit_k_max 13
_diffrn_reflns_limit_k_min -12
_diffrn_reflns_limit_l_max 16
_diffrn_reflns_limit_l_min -16
_diffrn_reflns_number 16654
_diffrn_reflns_theta_full 27.99
_diffrn_reflns_theta_max 27.99
_diffrn_reflns_theta_min 2.27
_diffrn_standards_number 0
_exptl_absorpt_coefficient_mu 2.306
_exptl_absorpt_correction_T_max 0.8022
_exptl_absorpt_correction_T_min 0.5963
_exptl_absorpt_correction_type multi-scan
_exptl_absorpt_process_details 'Blessing, 1995'
_exptl_crystal_colour colorless
_exptl_crystal_density_diffrn 2.069
_exptl_crystal_density_method 'not measured'
_exptl_crystal_description prism
_exptl_crystal_F_000 592
_exptl_crystal_size_max 0.25
_exptl_crystal_size_mid 0.20
_exptl_crystal_size_min 0.10
_refine_diff_density_max 1.932
_refine_diff_density_min -1.781
_refine_diff_density_rms 0.158
_refine_ls_extinction_method none
_refine_ls_goodness_of_fit_ref 0.928
_refine_ls_hydrogen_treatment constr
_refine_ls_matrix_type full
_refine_ls_number_parameters 317
_refine_ls_number_reflns 4565
_refine_ls_number_restraints 0
_refine_ls_restrained_S_all 0.928
_refine_ls_R_factor_all 0.0495
_refine_ls_R_factor_gt 0.0376
_refine_ls_shift/su_max 0.009
_refine_ls_shift/su_mean 0.000
_refine_ls_structure_factor_coef Fsqd
_refine_ls_weighting_details 'calc w=1/[\s^2^(Fo^2^)+(0.0531P)^2^+2.6625P] where P=(Fo^2^+2Fc^2^)/3'
_refine_ls_weighting_scheme calc
_refine_ls_wR_factor_gt 0.0837
_refine_ls_wR_factor_ref 0.0899
_reflns_number_gt 3924
_reflns_number_total 4565
_reflns_threshold_expression >2sigma(I)
_cod_data_source_file C0CE00474J.TXT
_cod_data_source_block 8
_cod_original_cell_volume 960.37(5)
_cod_database_code 7205382

loop_
_symmetry_equiv_pos_as_xyz
'x, y, z'
'-x, -y, -z'

loop_
_atom_site_label
_atom_site_type_symbol
_atom_site_fract_x
_atom_site_fract_y
_atom_site_fract_z
_atom_site_U_iso_or_equiv
_atom_site_adp_type
_atom_site_occupancy
_atom_site_symmetry_multiplicity
_atom_site_calc_flag
_atom_site_refinement_flags
_atom_site_disorder_assembly
_atom_site_disorder_group
La La 0.84466(3) 1.17822(2) 0.263756(18) 0.01304(8) Uani 1 1 d . . .
O1 O 0.6548(4) 1.0446(3) 0.2267(2) 0.0183(6) Uani 1 1 d . . .
O2 O 0.8755(4) 1.0299(3) 0.1320(2) 0.0180(6) Uani 1 1 d . . .
C3 C 0.7444(5) 0.9991(4) 0.1572(3) 0.0130(7) Uani 1 1 d . . .
C4 C 0.6935(5) 0.9040(4) 0.1064(3) 0.0128(7) Uani 1 1 d . . .
C5 C 0.7834(5) 0.8606(4) 0.0252(3) 0.0139(7) Uani 1 1 d . . .
H5 H 0.8752 0.8937 -0.0010 0.017 Uiso 1 1 calc R . .
C6 C 0.7371(5) 0.7671(4) -0.0177(3) 0.0149(8) Uani 1 1 d . . .
C7 C 0.8331(6) 0.7168(5) -0.1041(4) 0.0198(9) Uani 1 1 d . . .
O8 O 0.8996(3) 0.8014(3) -0.1754(2) 0.0181(6) Uani 1 1 d . . .
O9A O 0.8033(10) 0.6086(8) -0.1189(6) 0.0171(14) Uani 0.50 1 d P . .
O9B O 0.8815(10) 0.5753(8) -0.0852(7) 0.0201(15) Uani 0.50 1 d P . .
C10 C 0.6026(5) 0.7192(4) 0.0206(3) 0.0154(8) Uani 1 1 d . . .
H10 H 0.5741 0.6532 -0.0067 0.018 Uiso 1 1 calc R . .
C11 C 0.5100(5) 0.7679(4) 0.0987(3) 0.0140(7) Uani 1 1 d . . .
C12 C 0.5544(5) 0.8589(4) 0.1428(3) 0.0140(7) Uani 1 1 d . . .
H12 H 0.4917 0.8907 0.1972 0.017 Uiso 1 1 calc R . .
O13 O 0.3759(4) 0.7173(3) 0.1269(2) 0.0171(6) Uani 1 1 d . . .
C14 C 0.2674(5) 0.7667(5) 0.2039(3) 0.0176(8) Uani 1 1 d . . .
H14A H 0.1592 0.7531 0.1931 0.021 Uiso 1 1 calc R . .
H14B H 0.2487 0.8734 0.1830 0.021 Uiso 1 1 calc R . .
C15 C 0.3364(5) 0.6848(4) 0.3292(3) 0.0176(8) Uani 1 1 d . . .
H15A H 0.4414 0.7028 0.3419 0.021 Uiso 1 1 calc R . .
H15B H 0.2574 0.7210 0.3786 0.021 Uiso 1 1 calc R . .
O16 O 0.3659(4) 0.5279(3) 0.3612(2) 0.0185(6) Uani 1 1 d . . .
C17 C 0.2886(5) 0.4584(4) 0.4531(3) 0.0144(8) Uani 1 1 d . . .
C18 C 0.2592(5) 0.4993(4) 0.5484(3) 0.0151(8) Uani 1 1 d . . .
H18 H 0.2989 0.5735 0.5552 0.018 Uiso 1 1 calc R . .
C19 C 0.1709(5) 0.4297(4) 0.6335(3) 0.0146(8) Uani 1 1 d . . .
C20 C 0.1231(5) 0.4872(4) 0.7266(3) 0.0165(8) Uani 1 1 d . . .
O21 O 0.1930(4) 0.5655(3) 0.7488(2) 0.0211(6) Uani 1 1 d . . .
O22 O -0.0018(4) 0.4535(3) 0.7788(2) 0.0204(6) Uani 1 1 d . . .
H22 H -0.0582 0.5181 0.8210 0.025 Uiso 1 1 d R . .
C23 C 0.1149(5) 0.3183(4) 0.6253(3) 0.0143(8) Uani 1 1 d . . .
H23 H 0.0539 0.2719 0.6832 0.017 Uiso 1 1 calc R . .
C24 C 0.1494(5) 0.2764(4) 0.5314(3) 0.0149(8) Uani 1 1 d . . .
C25 C 0.0709(5) 0.1708(4) 0.5138(3) 0.0176(8) Uani 1 1 d . . .
O26 O 0.0208(4) 0.0879(3) 0.6018(2) 0.0172(6) Uani 1 1 d . . .
O27 O 0.0522(4) 0.1760(3) 0.4126(2) 0.0215(6) Uani 1 1 d . . .
C28 C 0.2373(5) 0.3454(4) 0.4458(3) 0.0173(8) Uani 1 1 d . . .
H28 H 0.2620 0.3150 0.3825 0.021 Uiso 1 1 calc R . .
O29 O 0.7602(4) 1.3514(3) 0.0481(2) 0.0191(6) Uani 1 1 d . . .
H29A H 0.7690 1.4426 0.0036 0.023 Uiso 1 1 d R . .
H29B H 0.7353 1.3091 -0.0109 0.023 Uiso 1 1 d R . .
O30 O 0.5313(4) 1.3318(3) 0.2401(3) 0.0229(6) Uani 1 1 d . . .
H30A H 0.4868 1.4322 0.2245 0.028 Uiso 1 1 d R . .
H30B H 0.4463 1.3007 0.2227 0.028 Uiso 1 1 d R . .
O31 O 0.7302(4) 1.1434(4) 0.4614(3) 0.0275(7) Uani 1 1 d . . .
H31A H 0.8104 1.1129 0.5219 0.033 Uiso 1 1 d R . .
H31B H 0.6418 1.1120 0.4892 0.033 Uiso 1 1 d R . .
O32A O 0.3999(12) 1.0601(10) 0.3563(9) 0.034(2) Uani 0.56 1 d P . .
O32B O 0.402(2) 0.9958(13) 0.3639(14) 0.049(4) Uani 0.44 1 d P . .
H32A H 0.4784 1.0405 0.3151 0.074 Uiso 1 1 d R . .
H32B H 0.2919 1.1368 0.3242 0.074 Uiso 1 1 d R . .

loop_
_atom_site_aniso_label
_atom_site_aniso_U_11
_atom_site_aniso_U_22
_atom_site_aniso_U_33
_atom_site_aniso_U_23
_atom_site_aniso_U_13
_atom_site_aniso_U_12
La 0.01875(13) 0.01231(12) 0.01114(12) -0.00584(9) 0.00210(8) -0.00749(9)
O1 0.0203(15) 0.0229(15) 0.0191(14) -0.0144(12) 0.0044(11) -0.0091(12)
O2 0.0216(15) 0.0228(15) 0.0180(14) -0.0125(12) 0.0052(11) -0.0131(13)
C3 0.0190(19) 0.0103(17) 0.0099(17) -0.0039(14) 0.0000(14) -0.0047(15)
C4 0.0175(19) 0.0087(17) 0.0104(17) -0.0031(14) -0.0037(14) -0.0019(15)
C5 0.021(2) 0.0086(17) 0.0137(18) -0.0044(14) 0.0013(15) -0.0066(15)
C6 0.023(2) 0.0104(18) 0.0113(18) -0.0041(14) 0.0019(15) -0.0051(16)
C7 0.033(2) 0.017(2) 0.017(2) -0.0123(16) 0.0065(17) -0.0115(18)
O8 0.0161(14) 0.0189(14) 0.0231(15) -0.0109(12) 0.0049(11) -0.0074(12)
O9A 0.023(4) 0.018(4) 0.017(4) -0.013(3) 0.010(3) -0.010(3)
O9B 0.026(4) 0.018(4) 0.021(4) -0.012(3) 0.011(3) -0.009(3)
C10 0.022(2) 0.0112(18) 0.0143(18) -0.0056(15) -0.0024(15) -0.0061(16)
C11 0.0166(19) 0.0104(17) 0.0130(18) -0.0024(14) -0.0026(14) -0.0036(15)
C12 0.0187(19) 0.0121(18) 0.0106(17) -0.0050(14) -0.0024(14) -0.0029(15)
O13 0.0206(15) 0.0194(14) 0.0182(14) -0.0105(12) 0.0046(11) -0.0118(12)
C14 0.0148(19) 0.022(2) 0.019(2) -0.0103(17) 0.0014(15) -0.0058(16)
C15 0.021(2) 0.0133(19) 0.021(2) -0.0083(16) 0.0043(16) -0.0068(16)
O16 0.0260(16) 0.0125(13) 0.0218(15) -0.0092(12) 0.0099(12) -0.0101(12)
C17 0.0160(19) 0.0103(17) 0.0146(18) -0.0035(15) -0.0005(14) -0.0024(15)
C18 0.0173(19) 0.0113(18) 0.0171(19) -0.0065(15) -0.0027(15) -0.0035(15)
C19 0.0174(19) 0.0089(17) 0.0142(18) -0.0034(14) -0.0057(14) -0.0004(15)
C20 0.024(2) 0.0114(18) 0.0104(18) -0.0019(14) -0.0035(15) -0.0038(16)
O21 0.0339(17) 0.0165(14) 0.0163(14) -0.0078(12) -0.0032(12) -0.0102(13)
O22 0.0331(17) 0.0168(14) 0.0145(14) -0.0082(11) 0.0057(12) -0.0096(13)
C23 0.0182(19) 0.0112(18) 0.0144(18) -0.0048(15) -0.0038(14) -0.0059(15)
C24 0.0183(19) 0.0104(17) 0.0148(18) -0.0049(15) -0.0040(15) -0.0025(15)
C25 0.024(2) 0.0092(18) 0.0173(19) -0.0037(15) -0.0036(16) -0.0036(16)
O26 0.0269(16) 0.0113(13) 0.0139(13) -0.0041(11) 0.0012(11) -0.0078(12)
O27 0.0370(18) 0.0213(15) 0.0115(13) -0.0074(12) -0.0010(12) -0.0152(14)
C28 0.024(2) 0.0125(18) 0.0140(19) -0.0047(15) -0.0029(15) -0.0044(16)
O29 0.0292(16) 0.0152(14) 0.0150(14) -0.0058(11) -0.0004(12) -0.0098(13)
O30 0.0187(15) 0.0257(16) 0.0300(16) -0.0171(14) 0.0028(12) -0.0066(13)
O31 0.0289(17) 0.0343(18) 0.0194(15) -0.0135(14) 0.0046(13) -0.0063(15)
O32A 0.018(3) 0.056(6) 0.042(5) -0.030(5) 0.016(3) -0.016(5)
O32B 0.036(6) 0.034(7) 0.062(7) -0.002(6) 0.016(5) -0.012(6)

loop_
_atom_type_symbol
_atom_type_description
_atom_type_scat_dispersion_real
_atom_type_scat_dispersion_imag
_atom_type_scat_source
C C 0.0033 0.0016 'International Tables Vol C Tables 4.2.6.8 and 6.1.1.4'
H H 0.0000 0.0000 'International Tables Vol C Tables 4.2.6.8 and 6.1.1.4'
La La -0.2871 2.4523 'International Tables Vol C Tables 4.2.6.8 and 6.1.1.4'
O O 0.0106 0.0060 'International Tables Vol C Tables 4.2.6.8 and 6.1.1.4'

loop_
_geom_angle_atom_site_label_1
_geom_angle_atom_site_label_2
_geom_angle_atom_site_label_3
_geom_angle
_geom_angle_site_symmetry_1
_geom_angle_site_symmetry_3
_geom_angle_publ_flag
O8 La O21 84.20(10) 2_775 2_676 ?
O8 La O26 93.20(9) 2_775 2_666 ?
O21 La O26 140.68(9) 2_676 2_666 ?
O8 La O1 126.80(9) 2_775 . ?
O21 La O1 135.01(10) 2_676 . ?
O26 La O1 76.17(9) 2_666 . ?
O8 La O27 70.81(9) 2_775 1_665 ?
O21 La O27 69.49(9) 2_676 1_665 ?
O26 La O27 72.63(9) 2_666 1_665 ?
O1 La O27 145.07(9) . 1_665 ?
O8 La O31 139.13(10) 2_775 . ?
O21 La O31 84.13(10) 2_676 . ?
O26 La O31 72.41(10) 2_666 . ?
O1 La O31 87.59(10) . . ?
O27 La O31 68.41(10) 1_665 . ?
O8 La O29 72.79(9) 2_775 . ?
O21 La O29 72.83(9) 2_676 . ?
O26 La O29 143.44(9) 2_666 . ?
O1 La O29 85.51(9) . . ?
O27 La O29 129.28(9) 1_665 . ?
O31 La O29 138.85(10) . . ?
O8 La O2 75.94(9) 2_775 . ?
O21 La O2 140.45(9) 2_676 . ?
O26 La O2 75.17(9) 2_666 . ?
O1 La O2 50.87(9) . . ?
O27 La O2 131.55(10) 1_665 . ?
O31 La O2 132.28(10) . . ?
O29 La O2 68.76(9) . . ?
O8 La O30 140.05(10) 2_775 . ?
O21 La O30 68.05(10) 2_676 . ?
O26 La O30 126.53(9) 2_666 . ?
O1 La O30 67.86(9) . . ?
O27 La O30 120.76(10) 1_665 . ?
O31 La O30 67.97(10) . . ?
O29 La O30 71.87(9) . . ?
O2 La O30 107.42(9) . . ?
O8 La C3 101.19(10) 2_775 . ?
O21 La C3 145.07(10) 2_676 . ?
O26 La C3 73.97(9) 2_666 . ?
O1 La C3 25.62(10) . . ?
O27 La C3 145.03(10) 1_665 . ?
O31 La C3 110.55(10) . . ?
O29 La C3 75.93(9) . . ?
O2 La C3 25.25(10) . . ?
O30 La C3 87.76(10) . . ?
C3 O1 La 94.4(2) . . ?
C3 O2 La 93.3(2) . . ?
O2 C3 O1 121.4(3) . . ?
O2 C3 C4 119.4(3) . . ?
O1 C3 C4 119.1(3) . . ?
O2 C3 La 61.42(19) . . ?
O1 C3 La 60.00(19) . . ?
C4 C3 La 178.2(2) . . ?
C5 C4 C12 120.6(3) . . ?
C5 C4 C3 120.2(3) . . ?
C12 C4 C3 119.2(3) . . ?
C4 C5 C6 119.1(4) . . ?
C4 C5 H5 120.5 . . ?
C6 C5 H5 120.5 . . ?
C10 C6 C5 120.4(4) . . ?
C10 C6 C7 119.3(3) . . ?
C5 C6 C7 120.3(4) . . ?
O8 C7 O9A 123.5(5) . . ?
O8 C7 O9B 120.1(5) . . ?
O8 C7 C6 118.8(3) . . ?
O9A C7 C6 115.0(5) . . ?
O9B C7 C6 118.8(4) . . ?
C7 O8 La 145.3(3) . 2_775 ?
O9B O9A C7 76.6(10) . . ?
O9A O9B C7 71.8(10) . . ?
C11 C10 C6 119.9(3) . . ?
C11 C10 H10 120.0 . . ?
C6 C10 H10 120.0 . . ?
O13 C11 C12 124.8(4) . . ?
O13 C11 C10 114.7(3) . . ?
C12 C11 C10 120.6(4) . . ?
C11 C12 C4 119.3(4) . . ?
C11 C12 H12 120.3 . . ?
C4 C12 H12 120.3 . . ?
C11 O13 C14 119.0(3) . . ?
O13 C14 C15 112.5(3) . . ?
O13 C14 H14A 109.1 . . ?
C15 C14 H14A 109.1 . . ?
O13 C14 H14B 109.1 . . ?
C15 C14 H14B 109.1 . . ?
H14A C14 H14B 107.8 . . ?
O16 C15 C14 109.8(3) . . ?
O16 C15 H15A 109.7 . . ?
C14 C15 H15A 109.7 . . ?
O16 C15 H15B 109.7 . . ?
C14 C15 H15B 109.7 . . ?
H15A C15 H15B 108.2 . . ?
C17 O16 C15 117.2(3) . . ?
O16 C17 C28 116.7(3) . . ?
O16 C17 C18 122.9(3) . . ?
C28 C17 C18 120.4(4) . . ?
C19 C18 C17 119.1(4) . . ?
C19 C18 H18 120.4 . . ?
C17 C18 H18 120.4 . . ?
C23 C19 C18 120.8(4) . . ?
C23 C19 C20 120.7(4) . . ?
C18 C19 C20 118.2(3) . . ?
O21 C20 O22 123.3(4) . . ?
O21 C20 C19 121.8(4) . . ?
O22 C20 C19 114.8(3) . . ?
C20 O21 La 143.6(3) . 2_676 ?
C20 O22 H22 114.6 . . ?
C24 C23 C19 119.2(4) . . ?
C24 C23 H23 120.4 . . ?
C19 C23 H23 120.4 . . ?
C23 C24 C28 120.4(4) . . ?
C23 C24 C25 119.3(4) . . ?
C28 C24 C25 119.7(3) . . ?
O27 C25 O26 124.6(4) . . ?
O27 C25 C24 117.6(4) . . ?
O26 C25 C24 117.8(3) . . ?
C25 O26 La 130.8(3) . 2_666 ?
C25 O27 La 143.2(3) . 1_445 ?
C17 C28 C24 120.0(4) . . ?
C17 C28 H28 120.0 . . ?
C24 C28 H28 120.0 . . ?
La O29 H29A 134.1 . . ?
La O29 H29B 119.1 . . ?
H29A O29 H29B 105.1 . . ?
La O30 H30A 127.4 . . ?
La O30 H30B 122.9 . . ?
H30A O30 H30B 107.1 . . ?
La O31 H31A 113.6 . . ?
La O31 H31B 129.6 . . ?
H31A O31 H31B 109.4 . . ?
H32A O32A H32B 124.0 . . ?

loop_
_geom_bond_atom_site_label_1
_geom_bond_atom_site_label_2
_geom_bond_distance
_geom_bond_site_symmetry_2
_geom_bond_publ_flag
La O8 2.457(3) 2_775 ?
La O21 2.498(3) 2_676 ?
La O26 2.530(3) 2_666 ?
La O1 2.549(3) . ?
La O27 2.566(3) 1_665 ?
La O31 2.577(3) . ?
La O29 2.582(3) . ?
La O2 2.582(3) . ?
La O30 2.622(3) . ?
La C3 2.935(4) . ?
O1 C3 1.273(5) . ?
O2 C3 1.254(5) . ?
C3 C4 1.501(5) . ?
C4 C5 1.384(5) . ?
C4 C12 1.407(5) . ?
C5 C6 1.402(5) . ?
C5 H5 0.9500 . ?
C6 C10 1.388(6) . ?
C6 C7 1.494(5) . ?
C7 O8 1.255(5) . ?
C7 O9A 1.284(8) . ?
C7 O9B 1.315(8) . ?
O8 La 2.457(3) 2_775 ?
O9A O9B 0.708(7) . ?
C10 C11 1.387(6) . ?
C10 H10 0.9500 . ?
C11 O13 1.380(5) . ?
C11 C12 1.382(5) . ?
C12 H12 0.9500 . ?
O13 C14 1.446(5) . ?
C14 C15 1.500(6) . ?
C14 H14A 0.9900 . ?
C14 H14B 0.9900 . ?
C15 O16 1.450(5) . ?
C15 H15A 0.9900 . ?
C15 H15B 0.9900 . ?
O16 C17 1.382(5) . ?
C17 C28 1.386(5) . ?
C17 C18 1.395(5) . ?
C18 C19 1.393(6) . ?
C18 H18 0.9500 . ?
C19 C23 1.397(5) . ?
C19 C20 1.486(5) . ?
C20 O21 1.236(5) . ?
C20 O22 1.307(5) . ?
O21 La 2.498(3) 2_676 ?
O22 H22 1.0042 . ?
C23 C24 1.387(5) . ?
C23 H23 0.9500 . ?
C24 C28 1.392(6) . ?
C24 C25 1.508(5) . ?
C25 O27 1.252(5) . ?
C25 O26 1.274(5) . ?
O26 La 2.530(3) 2_666 ?
O27 La 2.566(3) 1_445 ?
C28 H28 0.9500 . ?
O29 H29A 0.9202 . ?
O29 H29B 1.0325 . ?
O30 H30A 0.9307 . ?
O30 H30B 0.9296 . ?
O31 H31A 0.9193 . ?
O31 H31B 0.9191 . ?
O32A O32B 0.625(11) . ?
O32A H32A 0.8595 . ?
O32A H32B 0.9862 . ?

loop_
_geom_hbond_atom_site_label_D
_geom_hbond_atom_site_label_H
_geom_hbond_atom_site_label_A
_geom_hbond_distance_DH
_geom_hbond_distance_HA
_geom_hbond_distance_DA
_geom_hbond_angle_DHA
_geom_hbond_site_symmetry_A
O22 H22 O9B 1.00 1.51 2.491(8) 163 1_456
O22 H22 O9A 1.00 1.63 2.606(8) 163 1_456
O29 H29A O9B 0.92 1.91 2.767(8) 155 1_565
O29 H29A O9A 0.92 1.92 2.818(8) 165 1_565
O29 H29B O13 1.03 1.88 2.874(4) 161 2_675
O30 H30A O16 0.93 2.35 2.968(4) 124 1_565
O30 H30B O9A 0.93 2.25 3.026(8) 141 2_675
O31 H31A O26 0.92 1.96 2.836(4) 158 1_665
O31 H31B O32B 0.92 1.86 2.580(15) 134 2_676
O31 H31B O32A 0.92 2.19 2.927(10) 136 2_676
O32A H32A O1 0.86 1.85 2.691(10) 164 .
O32A H32B O8 0.99 2.26 3.038(11) 135 2_675
O32A H32B O27 0.99 2.31 3.025(10) 129 1_565
